data_2020862
loop_
_publ_author_name
'Chen, Ying-Pin'
'Liu, Tian-Fu'
'Fordham, Stephen'
'Zhou, Hong-Cai'

_publ_section_title
;
 Crystal engineering on superpolyhedral building blocks in metal--organic
 frameworks applied in gas adsorption
;
_journal_coeditor_code XW5001
_journal_date_accepted 2015-08-24
_journal_date_recd_electronic 2015-06-25
_journal_issue 6
_journal_name_full 'Acta Crystallographica Section B Structural Science, Crystal Engineering and Materials'
_journal_page_first 613
_journal_page_last 610
_journal_paper_category FA
_journal_paper_doi 10.1107/S205252061501584X
_journal_volume 71
_journal_year 2015
_chemical_formula_moiety '(Cu2 O2) (C32 H22 O8)'
_chemical_formula_sum 'C32 H22 Cu2 N0 O10'
_chemical_formula_weight 693.58
_chemical_name_common PCN-427
_chemical_name_systematic
;
 ?
;
_space_group_IT_number 136
_symmetry_cell_setting tetragonal
_symmetry_space_group_name_Hall '-P 4n 2n'
_symmetry_space_group_name_H-M 'P 42/m n m'
_atom_sites_solution_hydrogens geom
_atom_sites_solution_primary direct
_atom_sites_solution_secondary difmap
_audit_creation_method SHELXL-97
_cell_angle_alpha 90.00
_cell_angle_beta 90.00
_cell_angle_gamma 90.00
_cell_formula_units_Z 8
_cell_length_a 18.7570(5)
_cell_length_b 18.7570(5)
_cell_length_c 36.092(2)
_cell_measurement_reflns_used 9993
_cell_measurement_temperature 110(2)
_cell_measurement_theta_max 21.4252
_cell_measurement_theta_min 2.1715
_cell_volume 12698.1(9)
_computing_cell_refinement 'SAINT+ ver. (Bruker, 2001)'
_computing_data_collection 'APEX2  (Bruker, 2008)'
_computing_data_reduction 'SAINT+ ver. (Bruker, 2001)'
_computing_molecular_graphics 'SHELXTL (Sheldrick, 2008)'
_computing_publication_material 'SHELXTL (Sheldrick, 2008)'
_computing_structure_refinement 'SHELXL-12 (Sheldrick, 2012)'
_computing_structure_solution 'SHELXTL (Sheldrick, 2008)'
_diffrn_ambient_temperature 110(2)
_diffrn_measured_fraction_theta_full 0.999
_diffrn_measured_fraction_theta_max 0.999
_diffrn_measurement_device_type 'Bruker SMART APEX II CCD area detector'
_diffrn_measurement_method 'phi and omega scans'
_diffrn_radiation_monochromator graphite
_diffrn_radiation_source 'fine-focus sealed tube'
_diffrn_radiation_type MoK\a
_diffrn_radiation_wavelength 0.71073
_diffrn_reflns_av_R_equivalents 0.0885
_diffrn_reflns_av_sigmaI/netI 0.0354
_diffrn_reflns_limit_h_max 23
_diffrn_reflns_limit_h_min -23
_diffrn_reflns_limit_k_max 23
_diffrn_reflns_limit_k_min -23
_diffrn_reflns_limit_l_max 44
_diffrn_reflns_limit_l_min -44
_diffrn_reflns_number 131327
_diffrn_reflns_theta_full 26.00
_diffrn_reflns_theta_max 26.00
_diffrn_reflns_theta_min 1.22
_exptl_absorpt_coefficient_mu 0.697
_exptl_absorpt_correction_T_max 0.9335
_exptl_absorpt_correction_T_min 0.9335
_exptl_absorpt_correction_type multi-scan
_exptl_absorpt_process_details 'SADABS (Sheldrick, 2008)'
_exptl_crystal_colour Blue
_exptl_crystal_density_diffrn 0.726
_exptl_crystal_density_method 'not measured'
_exptl_crystal_description Block
_exptl_crystal_F_000 2816
_exptl_crystal_size_max 0.1
_exptl_crystal_size_mid 0.1
_exptl_crystal_size_min 0.1
_platon_squeeze_details
;
;
_refine_diff_density_max 0.810
_refine_diff_density_min -0.625
_refine_ls_extinction_method none
_refine_ls_goodness_of_fit_ref 1.007
_refine_ls_hydrogen_treatment constr
_refine_ls_matrix_type full
_refine_ls_number_parameters 142
_refine_ls_number_reflns 6634
_refine_ls_number_restraints 0
_refine_ls_restrained_S_all 1.007
_refine_ls_R_factor_all 0.1009
_refine_ls_R_factor_gt 0.0705
_refine_ls_shift/su_max 0.000
_refine_ls_shift/su_mean 0.000
_refine_ls_structure_factor_coef Fsqd
_refine_ls_weighting_details 'calc w=1/[\s^2^(Fo^2^)+(0.0300P)^2^+40.0000P] where P=(Fo^2^+2Fc^2^)/3'
_refine_ls_weighting_scheme calc
_refine_ls_wR_factor_gt 0.1452
_refine_ls_wR_factor_ref 0.1579
_reflns_number_gt 4986
_reflns_number_total 6634
_reflns_threshold_expression >2sigma(I)
_cod_data_source_file xw5001sup1_Cu3344_sq.cif
_cod_data_source_block Cu3344_sq
_cod_depositor_comments
;
The following automatic conversions were performed:

'_symmetry_cell_setting' value 'Tetragonal' changed to 'tetragonal'
according to the built-in table from CIF Core dictionary named
'cif_core.dic' version 2.4.1 from 2010-06-29.

'_exptl_crystal_density_meas' value 'not measured' was changed to '?'
- the value is perceived as not measured.

Automatic conversion script
Id: cif_fix_values 5376 2017-05-30 11:51:03Z andrius 
;
_cod_original_cell_volume 12698.2(9)
_cod_original_sg_symbol_H-M P4(2)/mnm
_cod_database_code 2020862

loop_
_symmetry_equiv_pos_as_xyz
'x, y, z'
'-y+1/2, x+1/2, z+1/2'
'-x, -y, z'
'y+1/2, -x+1/2, z+1/2'
'x+1/2, -y+1/2, -z+1/2'
'-x+1/2, y+1/2, -z+1/2'
'y, x, -z'
'-y, -x, -z'
'-x, -y, -z'
'y-1/2, -x-1/2, -z-1/2'
'x, y, -z'
'-y-1/2, x-1/2, -z-1/2'
'-x-1/2, y-1/2, z-1/2'
'x-1/2, -y-1/2, z-1/2'
'-y, -x, z'
'y, x, z'

loop_
_atom_site_type_symbol
_atom_site_label
_atom_site_fract_x
_atom_site_fract_y
_atom_site_fract_z
_atom_site_U_iso_or_equiv
_atom_site_adp_type
_atom_site_calc_flag
_atom_site_refinement_flags
_atom_site_occupancy
_atom_site_symmetry_multiplicity
_atom_site_disorder_assembly
_atom_site_disorder_group
Cu Cu1 0.20137(3) 0.79863(3) 0.226367(18) 0.0439(2) Uani d S 1 2 . .
Cu Cu2 0.26578(3) 0.73422(3) 0.282786(17) 0.04118(19) Uani d S 1 2 . .
O O1 0.29616(16) 0.80305(18) 0.20531(8) 0.0617(8) Uani d . 1 1 . .
O O1S 0.14899(17) 0.85101(17) 0.18114(11) 0.0692(13) Uani d S 1 2 . .
O O2 0.35305(14) 0.75031(16) 0.25339(7) 0.0516(7) Uani d . 1 1 . .
O O2S 0.31721(17) 0.68279(17) 0.32821(11) 0.0644(12) Uani d S 1 2 . .
O O3 0.61530(15) 0.71982(17) 0.24486(8) 0.0574(8) Uani d . 1 1 . .
O O4 0.66978(14) 0.77253(16) 0.19638(7) 0.0514(7) Uani d . 1 1 . .
C C1 0.48273(10) 0.76427(11) 0.21648(4) 0.0476(10) Uani d G 1 1 . .
H H1A 0.4849 0.7580 0.2426 0.057 Uiso calc R 1 1 . .
C C2 0.41742(9) 0.77588(10) 0.19931(5) 0.0513(11) Uani d G 1 1 . .
C C3 0.41419(10) 0.78502(14) 0.16113(5) 0.0542(11) Uani d G 1 1 . .
H H3A 0.3696 0.7930 0.1494 0.065 Uiso calc R 1 1 . .
C C4 0.47625(11) 0.78255(17) 0.14012(4) 0.0568(12) Uani d G 1 1 . .
C C5 0.54155(10) 0.77094(15) 0.15730(5) 0.0618(13) Uani d G 1 1 . .
H H5A 0.5840 0.7693 0.1429 0.074 Uiso calc R 1 1 . .
C C6 0.54479(9) 0.76180(12) 0.19548(5) 0.0474(10) Uani d G 1 1 . .
C C7 0.35035(10) 0.77848(17) 0.22116(7) 0.0492(10) Uani d G 1 1 . .
C C8 0.61517(10) 0.75215(19) 0.21357(7) 0.0585(12) Uani d G 1 1 . .
C C11 0.4721(2) 0.78201(17) 0.09829(6) 0.0561(12) Uani d G 1 1 . .
C C12 0.4646(2) 0.84633(15) 0.07957(7) 0.1635(17) Uani d G 1 1 . .
C C13 0.4621(2) 0.84724(17) 0.04108(7) 0.1635(17) Uani d G 1 1 . .
H H13A 0.4569 0.8912 0.0283 0.196 Uiso calc R 1 1 . .
C C14 0.4671(2) 0.7838(2) 0.02132(6) 0.0689(15) Uani d G 1 1 . .
C C15 0.4747(3) 0.71953(17) 0.04004(9) 0.1635(17) Uani d G 1 1 . .
H H15A 0.4782 0.6762 0.0265 0.196 Uiso calc R 1 1 . .
C C16 0.4772(3) 0.71861(15) 0.07853(9) 0.1635(17) Uani d G 1 1 . .
C C17 0.4454(4) 0.91830(18) 0.10045(11) 0.1635(17) Uani d G 1 1 . .
H H17A 0.4489 0.9109 0.1273 0.245 Uiso calc R 1 1 . .
H H17B 0.3967 0.9326 0.0941 0.245 Uiso calc R 1 1 . .
H H17C 0.4787 0.9558 0.0929 0.245 Uiso calc R 1 1 . .
C C18 0.4989(6) 0.6508(4) 0.09884(16) 0.1635(17) Uani d . 1 1 . .
H H18A 0.5010 0.6111 0.0812 0.245 Uiso calc R 1 1 . .
H H18B 0.4638 0.6401 0.1182 0.245 Uiso calc R 1 1 . .
H H18C 0.5459 0.6576 0.1102 0.245 Uiso calc R 1 1 . .

loop_
_atom_site_aniso_label
_atom_site_aniso_U_11
_atom_site_aniso_U_22
_atom_site_aniso_U_33
_atom_site_aniso_U_12
_atom_site_aniso_U_13
_atom_site_aniso_U_23
Cu1 0.0483(3) 0.0483(3) 0.0350(3) 0.0115(3) -0.0039(2) 0.0039(2)
Cu2 0.0445(3) 0.0445(3) 0.0344(3) 0.0084(3) -0.0034(2) 0.0034(2)
O1 0.0488(18) 0.085(2) 0.0509(16) 0.0025(16) 0.0021(15) 0.0138(17)
O1S 0.080(2) 0.080(2) 0.048(2) 0.021(3) -0.0123(16) 0.0123(16)
O2 0.0432(17) 0.071(2) 0.0402(15) -0.0025(14) 0.0026(13) 0.0009(14)
O2S 0.0709(19) 0.0709(19) 0.051(2) 0.003(2) -0.0102(16) 0.0102(16)
O3 0.0498(18) 0.073(2) 0.0494(16) -0.0100(15) -0.0009(14) 0.0128(15)
O4 0.0402(16) 0.070(2) 0.0443(15) -0.0117(14) 0.0003(13) 0.0021(14)
C1 0.049(2) 0.046(2) 0.048(2) -0.0068(19) 0.0046(19) 0.002(2)
C2 0.053(3) 0.060(3) 0.041(2) -0.015(2) -0.0052(19) 0.002(2)
C3 0.047(3) 0.073(3) 0.043(2) -0.006(2) 0.0017(19) 0.002(2)
C4 0.041(2) 0.079(4) 0.050(2) -0.012(2) -0.002(2) 0.010(2)
C5 0.039(2) 0.103(4) 0.044(2) -0.006(2) 0.0064(19) 0.007(2)
C6 0.036(2) 0.060(3) 0.046(2) -0.0097(19) -0.0013(18) -0.003(2)
C7 0.055(3) 0.046(2) 0.047(2) -0.004(2) 0.005(2) -0.0067(19)
C8 0.044(2) 0.086(4) 0.046(2) -0.012(2) 0.008(2) -0.006(2)
C11 0.052(3) 0.067(3) 0.050(2) -0.015(2) 0.001(2) -0.003(2)
C12 0.342(6) 0.094(2) 0.0537(14) 0.016(3) -0.011(2) 0.0005(15)
C13 0.342(6) 0.094(2) 0.0537(14) 0.016(3) -0.011(2) 0.0005(15)
C14 0.053(3) 0.109(4) 0.045(2) -0.010(3) -0.002(2) -0.001(3)
C15 0.342(6) 0.094(2) 0.0537(14) 0.016(3) -0.011(2) 0.0005(15)
C16 0.342(6) 0.094(2) 0.0537(14) 0.016(3) -0.011(2) 0.0005(15)
C17 0.342(6) 0.094(2) 0.0537(14) 0.016(3) -0.011(2) 0.0005(15)
C18 0.342(6) 0.094(2) 0.0537(14) 0.016(3) -0.011(2) 0.0005(15)

loop_
_atom_type_symbol
_atom_type_description
_atom_type_scat_dispersion_real
_atom_type_scat_dispersion_imag
_atom_type_scat_source
C C 0.0033 0.0016 'International Tables Vol C Tables 4.2.6.8 and 6.1.1.4'
H H 0.0000 0.0000 'International Tables Vol C Tables 4.2.6.8 and 6.1.1.4'
N N 0.0061 0.0033 'International Tables Vol C Tables 4.2.6.8 and 6.1.1.4'
O O 0.0106 0.0060 'International Tables Vol C Tables 4.2.6.8 and 6.1.1.4'
Cu Cu 0.3201 1.2651 'International Tables Vol C Tables 4.2.6.8 and 6.1.1.4'

loop_
_geom_angle_atom_site_label_1
_geom_angle_atom_site_label_2
_geom_angle_atom_site_label_3
_geom_angle_site_symmetry_1
_geom_angle_site_symmetry_3
_geom_angle
O1 Cu1 O1 15_665 . 85.7(2)
O1 Cu1 O3 15_665 10_576 167.70(13)
O1 Cu1 O3 . 10_576 90.61(14)
O1 Cu1 O3 15_665 5_465 90.61(14)
O1 Cu1 O3 . 5_465 167.70(13)
O3 Cu1 O3 10_576 5_465 90.58(19)
O1 Cu1 O1S 15_665 . 95.87(13)
O1 Cu1 O1S . . 95.88(13)
O3 Cu1 O1S 10_576 . 96.16(12)
O3 Cu1 O1S 5_465 . 96.16(12)
O1 Cu1 Cu2 15_665 . 84.42(9)
O1 Cu1 Cu2 . . 84.42(9)
O3 Cu1 Cu2 10_576 . 83.55(8)
O3 Cu1 Cu2 5_465 . 83.55(8)
O1S Cu1 Cu2 . . 179.59(14)
O4 Cu2 O4 10_576 5_465 88.35(18)
O4 Cu2 O2 10_576 15_665 168.59(12)
O4 Cu2 O2 5_465 15_665 90.70(12)
O4 Cu2 O2 10_576 . 90.70(12)
O4 Cu2 O2 5_465 . 168.59(12)
O2 Cu2 O2 15_665 . 87.97(17)
O4 Cu2 O2S 10_576 . 95.25(12)
O4 Cu2 O2S 5_465 . 95.25(12)
O2 Cu2 O2S 15_665 . 96.16(12)
O2 Cu2 O2S . . 96.16(12)
O4 Cu2 Cu1 10_576 . 84.58(8)
O4 Cu2 Cu1 5_465 . 84.58(8)
O2 Cu2 Cu1 15_665 . 84.01(8)
O2 Cu2 Cu1 . . 84.01(8)
O2S Cu2 Cu1 . . 179.77(15)
C7 O1 Cu1 . . 123.3(2)
C7 O2 Cu2 . . 121.3(2)
C8 O3 Cu1 . 12_766 123.7(2)
C8 O4 Cu2 . 12_766 122.7(2)
C2 C1 C6 . . 120.0
C2 C1 H1A . . 120.0
C6 C1 H1A . . 120.0
C1 C2 C3 . . 120.0
C1 C2 C7 . . 121.0
C3 C2 C7 . . 119.0
C2 C3 C4 . . 120.0
C2 C3 H3A . . 120.0
C4 C3 H3A . . 120.0
C5 C4 C3 . . 120.0
C5 C4 C11 . . 119.32(19)
C3 C4 C11 . . 120.12(19)
C4 C5 C6 . . 120.0
C4 C5 H5A . . 120.0
C6 C5 H5A . . 120.0
C5 C6 C1 . . 120.0
C5 C6 C8 . . 119.3
C1 C6 C8 . . 120.6
O1 C7 O2 . . 126.8(2)
O1 C7 C2 . . 117.13(18)
O2 C7 C2 . . 115.85(17)
O4 C8 O3 . . 125.3(2)
O4 C8 C6 . . 118.08(18)
O3 C8 C6 . . 116.55(18)
C12 C11 C16 . . 120.0
C12 C11 C4 . . 119.0(2)
C16 C11 C4 . . 121.0(2)
C11 C12 C13 . . 120.0
C11 C12 C17 . . 122.0
C13 C12 C17 . . 117.2
C14 C13 C12 . . 120.0
C14 C13 H13A . . 120.0
C12 C13 H13A . . 120.0
C13 C14 C15 . . 120.0
C13 C14 C14 . 11 120.9
C15 C14 C14 . 11 119.1
C16 C15 C14 . . 120.0
C16 C15 H15A . . 120.0
C14 C15 H15A . . 120.0
C15 C16 C11 . . 120.0
C15 C16 C18 . . 120.0(3)
C11 C16 C18 . . 119.0(3)
C12 C17 H17A . . 109.5
C12 C17 H17B . . 109.5
H17A C17 H17B . . 109.5
C12 C17 H17C . . 109.5
H17A C17 H17C . . 109.5
H17B C17 H17C . . 109.5
C16 C18 H18A . . 109.5
C16 C18 H18B . . 109.5
H18A C18 H18B . . 109.5
C16 C18 H18C . . 109.5
H18A C18 H18C . . 109.5
H18B C18 H18C . . 109.5

loop_
_geom_bond_atom_site_label_1
_geom_bond_atom_site_label_2
_geom_bond_site_symmetry_2
_geom_bond_distance
Cu1 O1 15_665 1.935(3)
Cu1 O1 . 1.935(3)
Cu1 O3 10_576 1.951(3)
Cu1 O3 5_465 1.951(3)
Cu1 O1S . 2.144(4)
Cu1 Cu2 . 2.6582(9)
Cu2 O4 10_576 1.956(3)
Cu2 O4 5_465 1.956(3)
Cu2 O2 15_665 1.974(3)
Cu2 O2 . 1.974(3)
Cu2 O2S . 2.133(4)
O1 C7 . 1.254(4)
O2 C7 . 1.278(4)
O3 C8 . 1.282(4)
O3 Cu1 12_766 1.951(3)
O4 C8 . 1.257(3)
O4 Cu2 12_766 1.956(3)
C1 C2 . 1.3900
C1 C6 . 1.3900
C1 H1A . 0.9500
C2 C3 . 1.3900
C2 C7 . 1.4858
C3 C4 . 1.3900
C3 H3A . 0.9500
C4 C5 . 1.3900
C4 C11 . 1.512(3)
C5 C6 . 1.3900
C5 H5A . 0.9500
C6 C8 . 1.4837
C11 C12 . 1.3900
C11 C16 . 1.3900
C12 C13 . 1.3900
C12 C17 . 1.5874
C13 C14 . 1.3900
C13 H13A . 0.9500
C14 C15 . 1.3900
C14 C14 11 1.539(4)
C15 C16 . 1.3900
C15 H15A . 0.9500
C16 C18 . 1.523(7)
C17 H17A . 0.9800
C17 H17B . 0.9800
C17 H17C . 0.9800
C18 H18A . 0.9800
C18 H18B . 0.9800
C18 H18C . 0.9800

loop_
_geom_torsion_atom_site_label_1
_geom_torsion_atom_site_label_2
_geom_torsion_atom_site_label_3
_geom_torsion_atom_site_label_4
_geom_torsion_site_symmetry_1
_geom_torsion_site_symmetry_2
_geom_torsion_site_symmetry_3
_geom_torsion_site_symmetry_4
_geom_torsion
O1 Cu1 Cu2 O4 15_665 . . 10_576 178.66(14)
O1 Cu1 Cu2 O4 . . . 10_576 92.48(13)
O3 Cu1 Cu2 O4 10_576 . . 10_576 1.23(13)
O3 Cu1 Cu2 O4 5_465 . . 10_576 -90.09(13)
O1S Cu1 Cu2 O4 . . . 10_576 -44.43(10)
O1 Cu1 Cu2 O4 15_665 . . 5_465 -92.48(13)
O1 Cu1 Cu2 O4 . . . 5_465 -178.67(14)
O3 Cu1 Cu2 O4 10_576 . . 5_465 90.09(13)
O3 Cu1 Cu2 O4 5_465 . . 5_465 -1.23(13)
O1S Cu1 Cu2 O4 . . . 5_465 44.42(10)
O1 Cu1 Cu2 O2 15_665 . . 15_665 -1.20(13)
O1 Cu1 Cu2 O2 . . . 15_665 -87.39(14)
O3 Cu1 Cu2 O2 10_576 . . 15_665 -178.63(13)
O3 Cu1 Cu2 O2 5_465 . . 15_665 90.05(13)
O1S Cu1 Cu2 O2 . . . 15_665 135.71(10)
O1 Cu1 Cu2 O2 15_665 . . . 87.38(14)
O1 Cu1 Cu2 O2 . . . . 1.20(13)
O3 Cu1 Cu2 O2 10_576 . . . -90.05(13)
O3 Cu1 Cu2 O2 5_465 . . . 178.63(13)
O1S Cu1 Cu2 O2 . . . . -135.71(10)
O1 Cu1 Cu2 O2S 15_665 . . . -14E1(4)
O1 Cu1 Cu2 O2S . . . . 14E1(4)
O3 Cu1 Cu2 O2S 10_576 . . . 46(13)
O3 Cu1 Cu2 O2S 5_465 . . . -46(12)
O1S Cu1 Cu2 O2S . . . . 0(12)
O1 Cu1 O1 C7 15_665 . . . -84.3(3)
O3 Cu1 O1 C7 10_576 . . . 83.9(3)
O3 Cu1 O1 C7 5_465 . . . -11.6(9)
O1S Cu1 O1 C7 . . . . -179.8(3)
Cu2 Cu1 O1 C7 . . . . 0.5(3)
O4 Cu2 O2 C7 10_576 . . . -87.7(3)
O4 Cu2 O2 C7 5_465 . . . -2.5(8)
O2 Cu2 O2 C7 15_665 . . . 81.0(3)
O2S Cu2 O2 C7 . . . . 177.0(3)
Cu1 Cu2 O2 C7 . . . . -3.2(3)
C6 C1 C2 C3 . . . . 0.0
C6 C1 C2 C7 . . . . 179.8
C1 C2 C3 C4 . . . . 0.0
C7 C2 C3 C4 . . . . -179.8
C2 C3 C4 C5 . . . . 0.0
C2 C3 C4 C11 . . . . 171.4(3)
C3 C4 C5 C6 . . . . 0.0
C11 C4 C5 C6 . . . . -171.4(3)
C4 C5 C6 C1 . . . . 0.0
C4 C5 C6 C8 . . . . -177.7
C2 C1 C6 C5 . . . . 0.0
C2 C1 C6 C8 . . . . 177.7
Cu1 O1 C7 O2 . . . . -3.3(5)
Cu1 O1 C7 C2 . . . . 171.00(15)
Cu2 O2 C7 O1 . . . . 4.9(5)
Cu2 O2 C7 C2 . . . . -169.49(13)
C1 C2 C7 O1 . . . . 166.0(3)
C3 C2 C7 O1 . . . . -14.2(3)
C1 C2 C7 O2 . . . . -19.0(3)
C3 C2 C7 O2 . . . . 160.8(3)
Cu2 O4 C8 O3 12_766 . . . -5.9(5)
Cu2 O4 C8 C6 12_766 . . . 178.23(13)
Cu1 O3 C8 O4 12_766 . . . 4.2(5)
Cu1 O3 C8 C6 12_766 . . . -179.86(15)
C5 C6 C8 O4 . . . . 20.2(3)
C1 C6 C8 O4 . . . . -157.5(3)
C5 C6 C8 O3 . . . . -156.1(3)
C1 C6 C8 O3 . . . . 26.2(3)
C5 C4 C11 C12 . . . . -105.6(3)
C3 C4 C11 C12 . . . . 83.0(3)
C5 C4 C11 C16 . . . . 73.1(3)
C3 C4 C11 C16 . . . . -98.3(2)
C16 C11 C12 C13 . . . . 0.0
C4 C11 C12 C13 . . . . 178.7(3)
C16 C11 C12 C17 . . . . 169.4
C4 C11 C12 C17 . . . . -11.9(3)
C11 C12 C13 C14 . . . . 0.0
C17 C12 C13 C14 . . . . -169.9
C12 C13 C14 C15 . . . . 0.0
C12 C13 C14 C14 . . . 11 -177.9
C13 C14 C15 C16 . . . . 0.0
C14 C14 C15 C16 11 . . . 177.9
C14 C15 C16 C11 . . . . 0.0
C14 C15 C16 C18 . . . . -168.8(6)
C12 C11 C16 C15 . . . . 0.0
C4 C11 C16 C15 . . . . -178.7(3)
C12 C11 C16 C18 . . . . 168.9(6)
C4 C11 C16 C18 . . . . -9.8(6)

loop_
_platon_squeeze_void_nr
_platon_squeeze_void_average_x
_platon_squeeze_void_average_y
_platon_squeeze_void_average_z
_platon_squeeze_void_volume
_platon_squeeze_void_count_electrons
_platon_squeeze_void_content
1 -0.033 -0.014 -0.005 8102 2653 ' '

_cod_database_fobs_code 2020862
